data_7156919
loop_
_publ_author_name
'Sun, Wenxi'
'Peng, Cheng'
'Yao, Zhigang'
'Xu, Fan'

_publ_section_title
;
 Diastereoselective synthesis of \a-dicarbonyl cyclopropanes via a
 lanthanide amide-catalysed reaction.
;
_journal_issue 27
_journal_name_full 'Organic &amp; biomolecular chemistry'
_journal_page_first 6620
_journal_page_last 6628
_journal_paper_doi 10.1039/c9ob00732f
_journal_volume 17
_journal_year 2019
_chemical_formula_moiety 'C29 H24 O3'
_chemical_formula_sum 'C29 H24 O3'
_chemical_formula_weight 420.48
_space_group_crystal_system triclinic
_space_group_IT_number 2
_space_group_name_Hall '-P 1'
_space_group_name_H-M_alt 'P -1'
_symmetry_space_group_name_Hall '-P 1'
_symmetry_space_group_name_H-M 'P -1'
_atom_sites_solution_hydrogens geom
_atom_sites_solution_primary direct
_atom_sites_solution_secondary difmap
_audit_creation_date 2017-05-08
_audit_creation_method
;
Olex2 1.2
(compiled 2017.03.28 svn.r3405 for OlexSys, GUI svn.r5335)
;
_audit_update_record
;
2018-09-11 deposited with the CCDC.    2019-06-17 downloaded from the CCDC.
;
_cell_angle_alpha 102.912(4)
_cell_angle_beta 98.480(4)
_cell_angle_gamma 104.031(4)
_cell_formula_units_Z 2
_cell_length_a 7.8923(12)
_cell_length_b 10.3082(14)
_cell_length_c 14.777(2)
_cell_measurement_reflns_used 9956
_cell_measurement_temperature 296(2)
_cell_measurement_theta_max 26.85
_cell_measurement_theta_min 2.72
_cell_volume 1110.7(3)
_computing_cell_refinement 'Bruker SAINT'
_computing_data_collection 'Bruker APEX2'
_computing_data_reduction 'Bruker SAINT'
_computing_molecular_graphics 'Olex2 (Dolomanov et al., 2009)'
_computing_publication_material 'Olex2 (Dolomanov et al., 2009)'
_computing_structure_refinement 'XH (Sheldrick, 2008)'
_computing_structure_solution 'SIR2004 (Burla et al., 2007)'
_diffrn_ambient_temperature 296.15
_diffrn_detector_area_resol_mean 0
_diffrn_measured_fraction_theta_full 0.991
_diffrn_measured_fraction_theta_max 0.991
_diffrn_measurement_device_type 'Bruker APEX-II CCD'
_diffrn_measurement_method '\f and \w scans'
_diffrn_radiation_monochromator graphite
_diffrn_radiation_type MoK\a
_diffrn_radiation_wavelength 0.71073
_diffrn_reflns_av_R_equivalents 0.0780
_diffrn_reflns_av_unetI/netI 0.0693
_diffrn_reflns_limit_h_max 10
_diffrn_reflns_limit_h_min -10
_diffrn_reflns_limit_k_max 13
_diffrn_reflns_limit_k_min -13
_diffrn_reflns_limit_l_max 18
_diffrn_reflns_limit_l_min -18
_diffrn_reflns_number 22393
_diffrn_reflns_theta_full 27.12
_diffrn_reflns_theta_max 27.12
_diffrn_reflns_theta_min 2.72
_diffrn_source 'fine-focus sealed tube'
_diffrn_standards_decay_% 0
_diffrn_standards_interval_count 0
_diffrn_standards_interval_time 0
_diffrn_standards_number 0
_exptl_absorpt_coefficient_mu 0.080
_exptl_absorpt_correction_T_max 0.9881
_exptl_absorpt_correction_T_min 0.9686
_exptl_absorpt_correction_type multi-scan
_exptl_absorpt_process_details 'Jacobson, R. (1998) Private communication'
_exptl_crystal_colour colourless
_exptl_crystal_colour_primary colourless
_exptl_crystal_density_diffrn 1.257
_exptl_crystal_density_method 'not measured'
_exptl_crystal_description block
_exptl_crystal_F_000 444
_exptl_crystal_size_max 0.4
_exptl_crystal_size_mid 0.2
_exptl_crystal_size_min 0.15
_refine_diff_density_max 0.572
_refine_diff_density_min -0.378
_refine_diff_density_rms 0.099
_refine_ls_extinction_coef 0.066(7)
_refine_ls_extinction_expression Fc^*^=kFc[1+0.001xFc^2^\l^3^/sin(2\q)]^-1/4^
_refine_ls_extinction_method SHELXL
_refine_ls_goodness_of_fit_ref 1.065
_refine_ls_hydrogen_treatment constr
_refine_ls_matrix_type full
_refine_ls_number_parameters 291
_refine_ls_number_reflns 4870
_refine_ls_number_restraints 0
_refine_ls_restrained_S_all 1.065
_refine_ls_R_factor_all 0.0993
_refine_ls_R_factor_gt 0.0670
_refine_ls_shift/su_max 0.000
_refine_ls_shift/su_mean 0.000
_refine_ls_structure_factor_coef Fsqd
_refine_ls_weighting_details 'calc w=1/[\s^2^(Fo^2^)+(0.0993P)^2^+0.3602P] where P=(Fo^2^+2Fc^2^)/3'
_refine_ls_weighting_scheme calc
_refine_ls_wR_factor_gt 0.1659
_refine_ls_wR_factor_ref 0.1852
_reflns_number_gt 3509
_reflns_number_total 4870
_reflns_threshold_expression >2sigma(I)
_cod_data_source_file c9ob00732f2.cif
_cod_data_source_block b160923a_0m_a
_cod_depositor_comments 'Adding full bibliography for 7156917--7156919.cif.'
_cod_database_code 7156919
_olex2_refinement_description
;
1. Fixed Uiso
 At 1.2 times of:
  All C(H) groups, All C(H,H) groups
 At 1.5 times of:
  All C(H,H,H) groups
2.a Ternary CH refined with riding coordinates:
 C1(H1), C2(H2)
2.b Secondary CH2 refined with riding coordinates:
 C28(H28A,H28B)
2.c Aromatic/amide H refined with riding coordinates:
 C6(H6), C7(H7), C8(H8), C9(H9), C10(H10), C12(H12), C13(H13), C14(H14),
 C16(H16), C17(H17), C18(H18), C19(H19), C22(H22), C23(H23), C24(H24), C25(H25),
  C26(H26)
2.d Idealised Me refined as rotating group:
 C29(H29A,H29B,H29C)
;
_olex2_submission_special_instructions 'No special instructions were received'

loop_
_space_group_symop_id
_space_group_symop_operation_xyz
1 'x, y, z'
2 '-x, -y, -z'

loop_
_atom_site_label
_atom_site_type_symbol
_atom_site_fract_x
_atom_site_fract_y
_atom_site_fract_z
_atom_site_U_iso_or_equiv
_atom_site_adp_type
_atom_site_occupancy
_atom_site_calc_flag
_atom_site_refinement_flags_posn
O1 O 0.42144(19) 0.06729(15) 0.26650(11) 0.0311(4) Uani 1 d .
O2 O 0.4163(2) 0.14477(15) 0.07354(10) 0.0320(4) Uani 1 d .
O3 O 0.2147(2) 0.23457(16) 0.13838(11) 0.0330(4) Uani 1 d .
C1 C 0.6340(3) 0.2782(2) 0.27763(14) 0.0227(4) Uani 1 d .
H1 H 0.7628 0.3243 0.2970 0.027 Uiso 1 calc R
C2 C 0.5143(3) 0.3649(2) 0.31144(13) 0.0220(4) Uani 1 d .
H2 H 0.4023 0.3099 0.3217 0.026 Uiso 1 calc R
C3 C 0.5282(3) 0.3344(2) 0.20869(13) 0.0225(4) Uani 1 d .
C4 C 0.5777(3) 0.1273(2) 0.27315(13) 0.0228(4) Uani 1 d .
C5 C 0.7179(3) 0.0542(2) 0.27791(13) 0.0221(4) Uani 1 d .
C6 C 0.8806(3) 0.1014(2) 0.25323(14) 0.0257(5) Uani 1 d .
H6 H 0.9060 0.1838 0.2353 0.031 Uiso 1 calc R
C7 C 1.0044(3) 0.0282(2) 0.25488(15) 0.0301(5) Uani 1 d .
H7 H 1.1117 0.0597 0.2369 0.036 Uiso 1 calc R
C8 C 0.9685(3) -0.0929(2) 0.28354(15) 0.0329(5) Uani 1 d .
H8 H 1.0526 -0.1423 0.2853 0.040 Uiso 1 calc R
C9 C 0.8084(3) -0.1409(2) 0.30954(17) 0.0355(5) Uani 1 d .
H9 H 0.7859 -0.2216 0.3296 0.043 Uiso 1 calc R
C10 C 0.6821(3) -0.0691(2) 0.30573(15) 0.0294(5) Uani 1 d .
H10 H 0.5732 -0.1026 0.3217 0.035 Uiso 1 calc R
C11 C 0.5874(3) 0.5041(2) 0.38123(13) 0.0230(4) Uani 1 d .
C12 C 0.7561(3) 0.5466(2) 0.43673(14) 0.0279(5) Uani 1 d .
H12 H 0.8300 0.4890 0.4282 0.034 Uiso 1 calc R
C13 C 0.8207(3) 0.6753(2) 0.50653(15) 0.0330(5) Uani 1 d .
H13 H 0.9368 0.7023 0.5424 0.040 Uiso 1 calc R
C14 C 0.7140(3) 0.7599(2) 0.52146(15) 0.0320(5) Uani 1 d .
H14 H 0.7576 0.8446 0.5676 0.038 Uiso 1 calc R
C15 C 0.5373(3) 0.7202(2) 0.46753(14) 0.0273(5) Uani 1 d .
C16 C 0.4215(3) 0.8046(2) 0.48407(16) 0.0339(5) Uani 1 d .
H16 H 0.4628 0.8883 0.5312 0.041 Uiso 1 calc R
C17 C 0.2515(3) 0.7657(3) 0.43246(17) 0.0383(6) Uani 1 d .
H17 H 0.1770 0.8219 0.4449 0.046 Uiso 1 calc R
C18 C 0.1881(3) 0.6397(3) 0.35988(17) 0.0355(5) Uani 1 d .
H18 H 0.0722 0.6137 0.3240 0.043 Uiso 1 calc R
C19 C 0.2955(3) 0.5556(2) 0.34198(15) 0.0283(5) Uani 1 d .
H19 H 0.2515 0.4729 0.2939 0.034 Uiso 1 calc R
C20 C 0.4732(3) 0.5918(2) 0.39525(13) 0.0224(4) Uani 1 d .
C21 C 0.6265(3) 0.4421(2) 0.16656(14) 0.0272(5) Uani 1 d .
C22 C 0.5441(4) 0.5385(2) 0.14224(16) 0.0387(6) Uani 1 d .
H22 H 0.4334 0.5400 0.1563 0.046 Uiso 1 calc R
C23 C 0.6277(4) 0.6324(3) 0.09699(19) 0.0531(8) Uani 1 d .
H23 H 0.5715 0.6955 0.0797 0.064 Uiso 1 calc R
C24 C 0.7925(4) 0.6327(3) 0.07756(18) 0.0544(8) Uani 1 d .
H24 H 0.8482 0.6965 0.0478 0.065 Uiso 1 calc R
C25 C 0.8748(4) 0.5392(3) 0.10185(19) 0.0522(8) Uani 1 d .
H25 H 0.9867 0.5399 0.0890 0.063 Uiso 1 calc R
C26 C 0.7917(3) 0.4436(3) 0.14562(16) 0.0375(6) Uani 1 d .
H26 H 0.8479 0.3796 0.1611 0.045 Uiso 1 calc R
C27 C 0.3661(3) 0.2327(2) 0.13839(13) 0.0233(4) Uani 1 d .
C28 C 0.2755(3) 0.0390(3) 0.00046(17) 0.0416(6) Uani 1 d .
H28A H 0.3178 0.0197 -0.0581 0.050 Uiso 1 calc R
H28B H 0.1729 0.0737 -0.0115 0.050 Uiso 1 calc R
C29 C 0.2207(4) -0.0911(3) 0.0295(2) 0.0482(7) Uani 1 d .
H29A H 0.3219 -0.1260 0.0407 0.072 Uiso 1 calc GR
H29B H 0.1287 -0.1589 -0.0201 0.072 Uiso 1 calc GR
H29C H 0.1761 -0.0725 0.0866 0.072 Uiso 1 calc GR

loop_
_atom_site_aniso_label
_atom_site_aniso_U_11
_atom_site_aniso_U_22
_atom_site_aniso_U_33
_atom_site_aniso_U_23
_atom_site_aniso_U_13
_atom_site_aniso_U_12
O1 0.0192(8) 0.0316(8) 0.0427(9) 0.0121(7) 0.0070(7) 0.0057(6)
O2 0.0306(9) 0.0303(8) 0.0255(8) -0.0034(6) 0.0033(6) 0.0028(7)
O3 0.0266(9) 0.0371(9) 0.0316(8) 0.0059(7) 0.0010(6) 0.0084(7)
C1 0.0179(10) 0.0265(10) 0.0222(10) 0.0060(8) 0.0034(8) 0.0049(8)
C2 0.0210(10) 0.0249(10) 0.0214(10) 0.0085(8) 0.0059(8) 0.0063(8)
C3 0.0229(10) 0.0228(10) 0.0199(9) 0.0055(8) 0.0035(8) 0.0040(8)
C4 0.0200(10) 0.0293(11) 0.0187(9) 0.0070(8) 0.0041(8) 0.0058(8)
C5 0.0220(10) 0.0252(10) 0.0165(9) 0.0027(7) 0.0021(8) 0.0062(8)
C6 0.0217(11) 0.0298(11) 0.0250(10) 0.0077(8) 0.0046(8) 0.0066(8)
C7 0.0206(11) 0.0401(13) 0.0276(11) 0.0065(9) 0.0041(8) 0.0083(9)
C8 0.0326(13) 0.0370(13) 0.0316(12) 0.0064(9) 0.0040(10) 0.0185(10)
C9 0.0431(14) 0.0342(12) 0.0371(12) 0.0166(10) 0.0111(11) 0.0173(11)
C10 0.0311(12) 0.0313(11) 0.0303(11) 0.0127(9) 0.0121(9) 0.0099(9)
C11 0.0259(11) 0.0269(11) 0.0172(9) 0.0092(8) 0.0056(8) 0.0057(8)
C12 0.0266(11) 0.0343(12) 0.0225(10) 0.0076(8) 0.0041(8) 0.0088(9)
C13 0.0294(12) 0.0384(13) 0.0237(11) 0.0065(9) -0.0003(9) 0.0009(10)
C14 0.0407(13) 0.0276(11) 0.0212(10) 0.0042(8) 0.0044(9) 0.0011(10)
C15 0.0371(13) 0.0255(11) 0.0196(10) 0.0084(8) 0.0091(9) 0.0058(9)
C16 0.0516(15) 0.0273(11) 0.0269(11) 0.0084(9) 0.0137(10) 0.0143(10)
C17 0.0488(15) 0.0408(14) 0.0368(13) 0.0137(10) 0.0159(11) 0.0265(12)
C18 0.0328(13) 0.0428(13) 0.0349(12) 0.0129(10) 0.0057(10) 0.0168(10)
C19 0.0305(12) 0.0297(11) 0.0247(10) 0.0074(8) 0.0041(9) 0.0093(9)
C20 0.0265(11) 0.0245(10) 0.0173(9) 0.0085(8) 0.0069(8) 0.0054(8)
C21 0.0337(12) 0.0236(10) 0.0165(9) 0.0028(8) 0.0030(8) -0.0022(9)
C22 0.0486(15) 0.0337(13) 0.0333(12) 0.0141(10) 0.0063(11) 0.0072(11)
C23 0.079(2) 0.0382(14) 0.0392(14) 0.0229(12) 0.0047(14) 0.0046(14)
C24 0.074(2) 0.0409(15) 0.0340(14) 0.0169(11) 0.0096(14) -0.0158(14)
C25 0.0514(17) 0.0563(17) 0.0380(14) 0.0115(12) 0.0182(13) -0.0087(14)
C26 0.0384(14) 0.0383(13) 0.0306(12) 0.0092(10) 0.0108(10) -0.0004(11)
C27 0.0253(11) 0.0236(10) 0.0199(10) 0.0078(8) 0.0034(8) 0.0042(8)
C28 0.0364(14) 0.0409(14) 0.0293(12) -0.0073(10) -0.0024(10) -0.0009(11)
C29 0.0387(15) 0.0380(14) 0.0507(16) -0.0065(11) 0.0089(12) -0.0030(11)

loop_
_atom_type_symbol
_atom_type_description
_atom_type_scat_dispersion_real
_atom_type_scat_dispersion_imag
_atom_type_scat_source
C C 0.0033 0.0016 'International Tables Vol C Tables 4.2.6.8 and 6.1.1.4'
H H 0.0000 0.0000 'International Tables Vol C Tables 4.2.6.8 and 6.1.1.4'
O O 0.0106 0.0060 'International Tables Vol C Tables 4.2.6.8 and 6.1.1.4'

loop_
_geom_angle_atom_site_label_1
_geom_angle_atom_site_label_2
_geom_angle_atom_site_label_3
_geom_angle
C27 O2 C28 117.39(18)
C2 C1 H1 115.9
C2 C1 C3 59.49(13)
C3 C1 H1 115.9
C4 C1 H1 115.9
C4 C1 C2 117.75(17)
C4 C1 C3 119.94(17)
C1 C2 H2 113.3
C3 C2 C1 60.56(13)
C3 C2 H2 113.3
C11 C2 C1 121.90(17)
C11 C2 H2 113.3
C11 C2 C3 124.66(17)
C2 C3 C1 59.95(12)
C2 C3 C27 116.01(17)
C21 C3 C1 119.28(17)
C21 C3 C2 122.87(17)
C21 C3 C27 112.10(16)
C27 C3 C1 117.51(17)
O1 C4 C1 120.55(18)
O1 C4 C5 121.44(18)
C5 C4 C1 118.01(17)
C6 C5 C4 122.52(18)
C6 C5 C10 119.02(19)
C10 C5 C4 118.43(18)
C5 C6 H6 119.5
C7 C6 C5 121.0(2)
C7 C6 H6 119.5
C6 C7 H7 120.2
C6 C7 C8 119.6(2)
C8 C7 H7 120.2
C7 C8 H8 119.8
C9 C8 C7 120.4(2)
C9 C8 H8 119.8
C8 C9 H9 120.0
C10 C9 C8 120.0(2)
C10 C9 H9 120.0
C5 C10 H10 120.0
C9 C10 C5 120.0(2)
C9 C10 H10 120.0
C12 C11 C2 122.06(18)
C12 C11 C20 119.06(18)
C20 C11 C2 118.73(17)
C11 C12 H12 119.1
C11 C12 C13 121.7(2)
C13 C12 H12 119.1
C12 C13 H13 119.9
C14 C13 C12 120.2(2)
C14 C13 H13 119.9
C13 C14 H14 119.7
C13 C14 C15 120.6(2)
C15 C14 H14 119.7
C14 C15 C16 121.6(2)
C14 C15 C20 119.38(19)
C16 C15 C20 119.1(2)
C15 C16 H16 119.3
C17 C16 C15 121.4(2)
C17 C16 H16 119.3
C16 C17 H17 120.1
C16 C17 C18 119.8(2)
C18 C17 H17 120.1
C17 C18 H18 119.7
C19 C18 C17 120.5(2)
C19 C18 H18 119.7
C18 C19 H19 119.4
C18 C19 C20 121.3(2)
C20 C19 H19 119.4
C15 C20 C11 119.05(18)
C19 C20 C11 122.99(18)
C19 C20 C15 117.94(18)
C22 C21 C3 119.1(2)
C26 C21 C3 122.1(2)
C26 C21 C22 118.7(2)
C21 C22 H22 120.1
C23 C22 C21 119.9(3)
C23 C22 H22 120.1
C22 C23 H23 119.8
C24 C23 C22 120.5(3)
C24 C23 H23 119.8
C23 C24 H24 120.0
C25 C24 C23 120.0(2)
C25 C24 H24 120.0
C24 C25 H25 119.9
C24 C25 C26 120.1(3)
C26 C25 H25 119.9
C21 C26 C25 120.9(3)
C21 C26 H26 119.6
C25 C26 H26 119.6
O2 C27 C3 110.32(17)
O3 C27 O2 124.91(19)
O3 C27 C3 124.70(18)
O2 C28 H28A 109.4
O2 C28 H28B 109.4
O2 C28 C29 111.3(2)
H28A C28 H28B 108.0
C29 C28 H28A 109.4
C29 C28 H28B 109.4
C28 C29 H29A 109.5
C28 C29 H29B 109.5
C28 C29 H29C 109.5
H29A C29 H29B 109.5
H29A C29 H29C 109.5
H29B C29 H29C 109.5

loop_
_geom_bond_atom_site_label_1
_geom_bond_atom_site_label_2
_geom_bond_distance
O1 C4 1.217(2)
O2 C27 1.340(2)
O2 C28 1.456(3)
O3 C27 1.199(2)
C1 H1 0.9800
C1 C2 1.513(3)
C1 C3 1.523(3)
C1 C4 1.494(3)
C2 H2 0.9800
C2 C3 1.506(3)
C2 C11 1.490(3)
C3 C21 1.502(3)
C3 C27 1.512(3)
C4 C5 1.485(3)
C5 C6 1.391(3)
C5 C10 1.399(3)
C6 H6 0.9300
C6 C7 1.372(3)
C7 H7 0.9300
C7 C8 1.384(3)
C8 H8 0.9300
C8 C9 1.384(3)
C9 H9 0.9300
C9 C10 1.380(3)
C10 H10 0.9300
C11 C12 1.368(3)
C11 C20 1.428(3)
C12 H12 0.9300
C12 C13 1.411(3)
C13 H13 0.9300
C13 C14 1.357(3)
C14 H14 0.9300
C14 C15 1.413(3)
C15 C16 1.417(3)
C15 C20 1.426(3)
C16 H16 0.9300
C16 C17 1.358(4)
C17 H17 0.9300
C17 C18 1.411(3)
C18 H18 0.9300
C18 C19 1.364(3)
C19 H19 0.9300
C19 C20 1.419(3)
C21 C22 1.394(3)
C21 C26 1.381(3)
C22 H22 0.9300
C22 C23 1.389(3)
C23 H23 0.9300
C23 C24 1.372(4)
C24 H24 0.9300
C24 C25 1.367(4)
C25 H25 0.9300
C25 C26 1.384(3)
C26 H26 0.9300
C28 H28A 0.9700
C28 H28B 0.9700
C28 C29 1.483(4)
C29 H29A 0.9600
C29 H29B 0.9600
C29 H29C 0.9600
